data_2108383
loop_
_publ_author_name
'Terekhov, Roman P.'
'Selivanova, Irina A.'
'Tyukavkina, Nonna A.'
'Shylov, Genadiy V.'
'Utenishev, Andrey N.'
'Porozov, Yuri B.'

_publ_section_title
;
 Taxifolin tubes: crystal engineering and characteristics
;
_journal_coeditor_code UM5023SUP1
_journal_issue 2
_journal_name_full 'Acta Crystallographica Section B'
_journal_page_first
;
;
_journal_paper_doi 10.1107/S2052520619000969
_journal_volume 75
_journal_year 2019
_chemical_formula_sum 'C15 H12 O9.5'
_chemical_formula_weight 344.24
_chemical_name_systematic
; 
 ? 
;
_space_group_IT_number 5
_symmetry_cell_setting monoclinic
_symmetry_space_group_name_Hall 'C 2y'
_symmetry_space_group_name_H-M 'C 1 2 1'
_atom_sites_solution_hydrogens geom
_atom_sites_solution_primary direct
_atom_sites_solution_secondary difmap
_audit_creation_method SHELXL-97
_cell_angle_alpha 90.00
_cell_angle_beta 102.634(5)
_cell_angle_gamma 90.00
_cell_formula_units_Z 8
_cell_length_a 23.2416(14)
_cell_length_b 5.2305(3)
_cell_length_c 25.4061(14)
_cell_measurement_reflns_used 1657
_cell_measurement_temperature 150(2)
_cell_measurement_theta_max 28.7381
_cell_measurement_theta_min 3.2804
_cell_volume 3013.7(3)
_computing_structure_refinement 'SHELXL-97 (Sheldrick, 1997)'
_computing_structure_solution 'SHELXS-97 (Sheldrick, 1990)'
_diffrn_ambient_temperature 150(2)
_diffrn_measured_fraction_theta_full 0.9809
_diffrn_measured_fraction_theta_max 0.9735
_diffrn_measurement_device_type Xcalibur
_diffrn_radiation_monochromator graphite
_diffrn_radiation_source 'fine-focus sealed tube'
_diffrn_radiation_type MoK\a
_diffrn_radiation_wavelength 0.71073
_diffrn_reflns_av_R_equivalents 0.0407
_diffrn_reflns_av_sigmaI/netI 0.1175
_diffrn_reflns_limit_h_max 18
_diffrn_reflns_limit_h_min -28
_diffrn_reflns_limit_k_max 6
_diffrn_reflns_limit_k_min -6
_diffrn_reflns_limit_l_max 31
_diffrn_reflns_limit_l_min -23
_diffrn_reflns_number 5773
_diffrn_reflns_theta_full 26.1745
_diffrn_reflns_theta_max 26.17
_diffrn_reflns_theta_min 3.29
_exptl_absorpt_coefficient_mu 0.130
_exptl_absorpt_correction_T_max 1.00000
_exptl_absorpt_correction_T_min 0.64132
_exptl_absorpt_process_details multi-scan
_exptl_crystal_density_diffrn 1.517
_exptl_crystal_density_method 'not measured'
_exptl_crystal_description prism
_exptl_crystal_F_000 1424
_exptl_crystal_size_max 0.40
_exptl_crystal_size_mid 0.37
_exptl_crystal_size_min 0.32
_refine_diff_density_max 0.350
_refine_diff_density_min -0.368
_refine_diff_density_rms 0.082
_refine_ls_abs_structure_details 'Flack H D (1983), Acta Cryst. A39, 876-881'
_refine_ls_abs_structure_Flack 2(2)
_refine_ls_extinction_method none
_refine_ls_goodness_of_fit_ref 1.053
_refine_ls_hydrogen_treatment mixed
_refine_ls_matrix_type full
_refine_ls_number_parameters 442
_refine_ls_number_reflns 4746
_refine_ls_number_restraints 1
_refine_ls_restrained_S_all 1.052
_refine_ls_R_factor_all 0.1305
_refine_ls_R_factor_gt 0.0705
_refine_ls_shift/su_max 0.056
_refine_ls_shift/su_mean 0.008
_refine_ls_structure_factor_coef Fsqd
_refine_ls_weighting_details 'calc w=1/[\s^2^(Fo^2^)+(0.0938P)^2^+0.0000P] where P=(Fo^2^+2Fc^2^)/3'
_refine_ls_weighting_scheme calc
_refine_ls_wR_factor_gt 0.1635
_refine_ls_wR_factor_ref 0.1903
_reflns_number_gt 2823
_reflns_number_total 4746
_reflns_threshold_expression >2sigma(I)
_cod_data_source_file um5023sup1.cif
_cod_data_source_block I
_cod_depositor_comments
;

2019-09-07
Z value and formula fixed to values more according to usual
chemical conventions.                 miguel
;
_cod_original_formula_sum 'C30 H24 O19'
_cod_original_formula_weight 688.49
_cod_original_formula_units_Z 4
_cod_original_sg_symbol_H-M C2
_cod_database_code 2108383

loop_
_symmetry_equiv_pos_as_xyz
'x, y, z'
'-x, y, -z'
'x+1/2, y+1/2, z'
'-x+1/2, y+1/2, -z'

loop_
_atom_site_label
_atom_site_type_symbol
_atom_site_fract_x
_atom_site_fract_y
_atom_site_fract_z
_atom_site_U_iso_or_equiv
_atom_site_adp_type
_atom_site_occupancy
_atom_site_symmetry_multiplicity
_atom_site_calc_flag
_atom_site_refinement_flags
O1 O 0.21443(19) 0.1170(8) 0.33401(18) 0.0231(11) Uani 1 1 d .
O3 O 0.31724(19) 0.6288(9) 0.32036(19) 0.0286(12) Uani 1 1 d .
H3B H 0.3272 0.6868 0.2937 0.043 Uiso 1 1 calc R
O4 O 0.2607(2) 0.5528(9) 0.21473(19) 0.0257(11) Uani 1 1 d .
O5 O 0.1773(2) 0.3147(9) 0.14320(18) 0.0299(12) Uani 1 1 d .
H5 H 0.1995 0.4342 0.1542 0.045 Uiso 1 1 calc R
O7 O 0.07525(19) -0.3522(9) 0.20816(19) 0.0268(12) Uani 1 1 d .
H7 H 0.0590 -0.3528 0.1761 0.040 Uiso 1 1 calc R
O3' O 0.3971(2) 0.0118(9) 0.4942(2) 0.0349(13) Uani 1 1 d .
H3'A H 0.3987 -0.0979 0.4715 0.052 Uiso 1 1 calc R
O4' O 0.3812(2) 0.3901(10) 0.55885(19) 0.0366(13) Uani 1 1 d .
H4'A H 0.3727 0.5145 0.5753 0.055 Uiso 1 1 calc R
C2 C 0.2435(3) 0.3626(12) 0.3458(2) 0.0168(14) Uani 1 1 d .
H2A H 0.2136 0.4979 0.3409 0.020 Uiso 1 1 calc R
C3 C 0.2835(3) 0.4049(13) 0.3059(3) 0.0198(15) Uani 1 1 d .
H3A H 0.3109 0.2601 0.3093 0.024 Uiso 1 1 calc R
C4 C 0.2474(3) 0.4070(12) 0.2490(3) 0.0210(16) Uani 1 1 d .
C5 C 0.1671(3) 0.1794(13) 0.1856(3) 0.0187(15) Uani 1 1 d .
C6 C 0.1252(3) -0.0142(13) 0.1748(3) 0.0230(16) Uani 1 1 d .
H6A H 0.1044 -0.0459 0.1398 0.028 Uiso 1 1 calc R
C7 C 0.1153(3) -0.1596(12) 0.2180(3) 0.0156(14) Uani 1 1 d .
C8 C 0.1439(3) -0.1140(12) 0.2703(3) 0.0202(15) Uani 1 1 d .
H8A H 0.1350 -0.2097 0.2984 0.024 Uiso 1 1 calc R
C9 C 0.1868(3) 0.0786(13) 0.2811(3) 0.0210(16) Uani 1 1 d .
C10 C 0.1996(3) 0.2279(12) 0.2381(3) 0.0226(17) Uani 1 1 d .
C1' C 0.2772(3) 0.3617(12) 0.4036(3) 0.0204(15) Uani 1 1 d .
C2' C 0.3201(3) 0.1759(13) 0.4218(3) 0.0228(16) Uani 1 1 d .
H2'A H 0.3260 0.0456 0.3987 0.027 Uiso 1 1 calc R
C3' C 0.3537(3) 0.1834(12) 0.4736(3) 0.0214(16) Uani 1 1 d .
C4' C 0.3447(3) 0.3839(13) 0.5067(3) 0.0249(17) Uani 1 1 d .
C5' C 0.3019(3) 0.5624(12) 0.4907(3) 0.0240(16) Uani 1 1 d .
H5'A H 0.2955 0.6888 0.5146 0.029 Uiso 1 1 calc R
C6' C 0.2675(3) 0.5545(13) 0.4381(3) 0.0226(16) Uani 1 1 d .
H6'A H 0.2385 0.6769 0.4265 0.027 Uiso 1 1 calc R
O1A O 0.42206(19) 1.4284(9) 0.15135(18) 0.0247(11) Uani 1 1 d .
O3A O 0.3063(2) 0.9559(9) 0.1548(2) 0.0313(13) Uani 1 1 d .
H3AB H 0.3016 0.8681 0.1802 0.047 Uiso 1 1 calc R
O4A O 0.36906(19) 0.9534(9) 0.25845(18) 0.0254(11) Uani 1 1 d .
O5A O 0.4445(2) 1.1812(9) 0.33740(19) 0.0313(13) Uani 1 1 d .
H5A H 0.4214 1.0698 0.3232 0.047 Uiso 1 1 calc R
O7A O 0.55295(18) 1.8702(8) 0.28973(18) 0.0250(11) Uani 1 1 d .
H7A H 0.5577 1.9480 0.2630 0.038 Uiso 1 1 calc R
O3'A O 0.3819(2) 0.9274(10) -0.0350(2) 0.0397(14) Uani 1 1 d .
H3"A H 0.3617 0.9088 -0.0655 0.060 Uiso 1 1 calc R
O4'A O 0.3052(2) 1.2774(9) -0.09109(19) 0.0298(12) Uani 1 1 d .
H4"A H 0.2782 1.3756 -0.1037 0.045 Uiso 1 1 calc R
C2A C 0.3631(3) 1.3118(12) 0.1369(3) 0.0227(16) Uani 1 1 d .
H2AA H 0.3351 1.4265 0.1488 0.027 Uiso 1 1 calc R
C3A C 0.3637(3) 1.0601(12) 0.1664(3) 0.0204(15) Uani 1 1 d .
H3AA H 0.3898 0.9421 0.1529 0.024 Uiso 1 1 calc R
C4A C 0.3876(3) 1.0946(13) 0.2270(3) 0.0249(17) Uani 1 1 d .
C5A C 0.4577(3) 1.3339(13) 0.2988(3) 0.0239(16) Uani 1 1 d .
C6A C 0.4982(3) 1.5253(12) 0.3130(3) 0.0202(16) Uani 1 1 d .
H6AA H 0.5157 1.5515 0.3491 0.024 Uiso 1 1 calc R
C7A C 0.5132(3) 1.6792(12) 0.2744(3) 0.0237(17) Uani 1 1 d .
C8A C 0.4877(3) 1.6451(12) 0.2197(3) 0.0178(15) Uani 1 1 d .
H8AA H 0.4987 1.7482 0.1937 0.021 Uiso 1 1 calc R
C9A C 0.4459(3) 1.4559(12) 0.2049(3) 0.0210(16) Uani 1 1 d .
C1OA C 0.4297(3) 1.2959(12) 0.2435(3) 0.0154(14) Uani 1 1 d .
C1'A C 0.3475(3) 1.2991(12) 0.0766(3) 0.0252(17) Uani 1 1 d .
C2'A C 0.3704(3) 1.1134(13) 0.0478(3) 0.0264(17) Uani 1 1 d .
H2'B H 0.3953 0.9883 0.0664 0.032 Uiso 1 1 calc R
C3'A C 0.3568(3) 1.1118(13) -0.0082(3) 0.0250(17) Uani 1 1 d .
C4'A C 0.3187(3) 1.2979(13) -0.0358(3) 0.0254(17) Uani 1 1 d .
C5'A C 0.2965(3) 1.4846(13) -0.0076(3) 0.0300(19) Uani 1 1 d .
H5'B H 0.2717 1.6101 -0.0261 0.036 Uiso 1 1 calc R
C6'A C 0.3111(3) 1.4859(12) 0.0487(3) 0.0221(16) Uani 1 1 d .
H6'B H 0.2963 1.6133 0.0676 0.027 Uiso 1 1 calc R
OW1 O 0.4182(2) -0.2752(9) 0.4121(2) 0.0331(13) Uani 1 1 d .
OW2 O 0.6149(2) 1.8651(12) 0.3912(2) 0.0542(17) Uani 1 1 d .
OW3 O 0.4988(2) 1.3164(11) 0.4451(2) 0.0487(16) Uani 1 1 d .
OW4 O 0.0212(3) -0.455(2) 0.1040(3) 0.114(3) Uani 1 1 d .
OW5 O -0.0123(4) 0.046(2) 0.0485(4) 0.139(4) Uani 1 1 d .

loop_
_atom_site_aniso_label
_atom_site_aniso_U_11
_atom_site_aniso_U_22
_atom_site_aniso_U_33
_atom_site_aniso_U_23
_atom_site_aniso_U_13
_atom_site_aniso_U_12
O1 0.024(2) 0.024(3) 0.021(3) -0.002(2) 0.003(2) -0.005(2)
O3 0.032(3) 0.030(3) 0.026(3) 0.001(2) 0.011(2) -0.015(2)
O4 0.029(2) 0.027(3) 0.022(3) 0.000(2) 0.009(2) -0.010(2)
O5 0.042(3) 0.040(3) 0.008(3) 0.002(2) 0.006(2) -0.014(3)
O7 0.030(3) 0.026(3) 0.023(3) -0.006(2) 0.003(2) -0.013(2)
O3' 0.038(3) 0.030(3) 0.033(4) -0.001(2) 0.000(2) 0.005(2)
O4' 0.039(3) 0.057(4) 0.012(3) -0.002(3) 0.001(2) 0.003(3)
C2 0.018(3) 0.022(4) 0.008(4) 0.003(3) -0.002(3) -0.003(3)
C3 0.018(3) 0.025(4) 0.017(4) -0.002(3) 0.003(3) -0.006(3)
C4 0.020(3) 0.018(4) 0.026(5) 0.004(3) 0.008(3) 0.002(3)
C5 0.024(3) 0.030(4) 0.002(4) -0.001(3) 0.003(3) 0.006(3)
C6 0.028(4) 0.026(4) 0.015(4) -0.009(3) 0.005(3) -0.002(3)
C7 0.016(3) 0.019(3) 0.012(4) -0.002(3) 0.004(3) -0.001(3)
C8 0.025(3) 0.018(3) 0.020(4) 0.003(3) 0.010(3) 0.000(3)
C9 0.020(3) 0.027(4) 0.017(4) 0.000(3) 0.007(3) 0.005(3)
C10 0.020(3) 0.017(4) 0.032(5) 0.001(3) 0.010(3) 0.000(3)
C1' 0.022(3) 0.020(4) 0.020(4) 0.000(3) 0.008(3) -0.004(3)
C2' 0.027(4) 0.021(4) 0.019(4) -0.003(3) 0.002(3) -0.004(3)
C3' 0.019(3) 0.018(3) 0.025(5) 0.004(3) 0.000(3) -0.002(3)
C4' 0.025(4) 0.031(4) 0.019(5) 0.001(3) 0.005(3) -0.008(3)
C5' 0.028(4) 0.023(4) 0.021(5) 0.002(3) 0.007(3) -0.004(3)
C6' 0.023(3) 0.027(4) 0.018(4) 0.000(3) 0.005(3) 0.000(3)
O1A 0.026(2) 0.034(3) 0.012(3) 0.001(2) -0.001(2) -0.010(2)
O3A 0.029(3) 0.032(3) 0.030(3) 0.002(2) 0.001(2) -0.014(2)
O4A 0.026(2) 0.031(3) 0.018(3) -0.001(2) 0.000(2) -0.012(2)
O5A 0.038(3) 0.033(3) 0.020(3) 0.002(2) 0.000(2) -0.017(2)
O7A 0.030(3) 0.024(3) 0.020(3) 0.004(2) 0.004(2) -0.009(2)
O3'A 0.043(3) 0.039(3) 0.034(4) -0.005(3) 0.003(3) 0.013(3)
O4'A 0.040(3) 0.036(3) 0.013(3) 0.009(2) 0.005(2) 0.011(2)
C2A 0.023(3) 0.019(4) 0.025(5) -0.005(3) 0.003(3) -0.004(3)
C3A 0.018(3) 0.023(4) 0.018(4) -0.004(3) -0.002(3) -0.006(3)
C4A 0.019(3) 0.016(4) 0.041(5) -0.003(3) 0.011(3) -0.001(3)
C5A 0.019(3) 0.025(4) 0.028(5) 0.004(3) 0.008(3) -0.001(3)
C6A 0.019(3) 0.025(4) 0.015(4) -0.002(3) 0.001(3) -0.002(3)
C7A 0.015(3) 0.018(4) 0.038(5) -0.003(3) 0.006(3) -0.004(3)
C8A 0.023(3) 0.018(3) 0.012(4) 0.000(3) 0.003(3) -0.002(3)
C9A 0.021(3) 0.020(4) 0.022(5) -0.002(3) 0.005(3) 0.001(3)
C1OA 0.016(3) 0.022(3) 0.005(4) 0.000(3) -0.005(3) 0.000(3)
C1'A 0.024(3) 0.017(4) 0.036(5) 0.003(3) 0.008(3) -0.004(3)
C2'A 0.022(3) 0.022(4) 0.030(5) 0.003(3) -0.005(3) 0.004(3)
C3'A 0.024(3) 0.029(4) 0.021(5) 0.000(3) 0.005(3) 0.003(3)
C4'A 0.024(4) 0.024(4) 0.025(5) 0.000(3) -0.004(3) -0.002(3)
C5'A 0.026(4) 0.023(4) 0.041(6) 0.007(3) 0.009(4) 0.004(3)
C6'A 0.028(4) 0.024(4) 0.013(4) -0.005(3) 0.002(3) -0.003(3)
OW1 0.036(3) 0.043(3) 0.020(3) -0.001(2) 0.007(2) 0.001(2)
OW2 0.050(3) 0.065(4) 0.049(4) -0.029(3) 0.014(3) -0.020(3)
OW3 0.042(3) 0.066(4) 0.031(4) -0.009(3) -0.004(3) 0.013(3)
OW4 0.073(5) 0.170(9) 0.093(7) 0.008(6) 0.007(5) -0.013(6)
OW5 0.112(7) 0.174(11) 0.139(9) -0.031(8) 0.041(7) -0.039(7)

loop_
_atom_type_symbol
_atom_type_description
_atom_type_scat_dispersion_real
_atom_type_scat_dispersion_imag
_atom_type_scat_source
C C 0.0033 0.0016 'International Tables Vol C Tables 4.2.6.8 and 6.1.1.4'
H H 0.0000 0.0000 'International Tables Vol C Tables 4.2.6.8 and 6.1.1.4'
O O 0.0106 0.0060 'International Tables Vol C Tables 4.2.6.8 and 6.1.1.4'

loop_
_geom_angle_atom_site_label_1
_geom_angle_atom_site_label_2
_geom_angle_atom_site_label_3
_geom_angle
C9 O1 C2 115.4(5)
O1 C2 C1' 108.5(5)
O1 C2 C3 108.2(5)
C1' C2 C3 112.4(5)
O3 C3 C4 113.9(6)
O3 C3 C2 109.3(5)
C4 C3 C2 110.1(5)
O4 C4 C10 124.3(7)
O4 C4 C3 120.3(6)
C10 C4 C3 115.3(6)
O5 C5 C6 117.4(6)
O5 C5 C10 120.7(6)
C6 C5 C10 121.8(6)
C5 C6 C7 118.1(6)
O7 C7 C8 118.4(6)
O7 C7 C6 119.0(6)
C8 C7 C6 122.6(6)
C7 C8 C9 119.2(6)
O1 C9 C8 117.2(6)
O1 C9 C10 122.6(6)
C8 C9 C10 120.2(6)
C5 C10 C9 118.0(6)
C5 C10 C4 122.4(6)
C9 C10 C4 119.4(7)
C6' C1' C2' 119.9(6)
C6' C1' C2 119.5(6)
C2' C1' C2 120.5(6)
C3' C2' C1' 120.8(7)
O3' C3' C2' 124.4(6)
O3' C3' C4' 117.4(6)
C2' C3' C4' 118.1(6)
C5' C4' C3' 122.3(7)
C5' C4' O4' 121.1(6)
C3' C4' O4' 116.6(6)
C4' C5' C6' 119.5(7)
C1' C6' C5' 119.2(7)
C9A O1A C2A 116.6(5)
O1A C2A C1'A 106.1(5)
O1A C2A C3A 109.3(5)
C1'A C2A C3A 116.3(6)
O3A C3A C2A 109.1(5)
O3A C3A C4A 112.1(6)
C2A C3A C4A 111.0(5)
O4A C4A C1OA 124.2(7)
O4A C4A C3A 118.7(6)
C1OA C4A C3A 117.1(6)
O5A C5A C6A 119.7(6)
O5A C5A C1OA 120.3(6)
C6A C5A C1OA 120.0(6)
C5A C6A C7A 120.6(7)
O7A C7A C6A 119.3(6)
O7A C7A C8A 119.5(6)
C6A C7A C8A 121.2(6)
C9A C8A C7A 118.8(6)
O1A C9A C8A 117.2(6)
O1A C9A C1OA 121.6(6)
C8A C9A C1OA 121.2(6)
C9A C1OA C5A 118.2(6)
C9A C1OA C4A 120.2(6)
C5A C1OA C4A 121.6(6)
C6'A C1'A C2'A 119.2(7)
C6'A C1'A C2A 118.5(6)
C2'A C1'A C2A 122.2(6)
C3'A C2'A C1'A 121.0(7)
O3'A C3'A C4'A 121.9(6)
O3'A C3'A C2'A 118.8(6)
C4'A C3'A C2'A 119.3(6)
O4'A C4'A C5'A 124.0(6)
O4'A C4'A C3'A 115.9(6)
C5'A C4'A C3'A 120.0(7)
C4'A C5'A C6'A 120.1(7)
C1'A C6'A C5'A 120.4(6)

loop_
_geom_bond_atom_site_label_1
_geom_bond_atom_site_label_2
_geom_bond_distance
O1 C9 1.372(8)
O1 C2 1.452(7)
O3 C3 1.412(7)
O4 C4 1.247(8)
O5 C5 1.353(8)
O7 C7 1.357(7)
O3' C3' 1.366(7)
O4' C4' 1.408(8)
C2 C1' 1.505(9)
C2 C3 1.534(8)
C3 C4 1.504(9)
C4 C10 1.434(9)
C5 C6 1.390(9)
C5 C10 1.403(9)
C6 C7 1.396(9)
C7 C8 1.371(9)
C8 C9 1.401(9)
C9 C10 1.427(9)
C1' C6' 1.388(9)
C1' C2' 1.397(9)
C2' C3' 1.376(9)
C3' C4' 1.389(10)
C4' C5' 1.360(9)
C5' C6' 1.400(9)
O1A C9A 1.359(8)
O1A C2A 1.471(7)
O3A C3A 1.410(7)
O4A C4A 1.233(8)
O5A C5A 1.351(8)
O7A C7A 1.359(7)
O3'A C3'A 1.382(8)
O4'A C4'A 1.374(8)
C2A C1'A 1.498(10)
C2A C3A 1.514(9)
C3A C4A 1.528(10)
C4A C1OA 1.437(9)
C5A C6A 1.367(9)
C5A C1OA 1.427(9)
C6A C7A 1.372(9)
C7A C8A 1.398(10)
C8A C9A 1.379(9)
C9A C1OA 1.403(9)
C1'A C6'A 1.380(9)
C1'A C2'A 1.390(10)
C2'A C3'A 1.389(10)
C3'A C4'A 1.397(9)
C4'A C5'A 1.377(10)
C5'A C6'A 1.397(10)

_cod_database_fobs_code 2108383
